data_4339263
loop_
_publ_author_name
'Halime, Zakaria'
'Lachkar, Mohammed'
'Roisnel, Thierry'
'Richard, Philippe'
'Boitrel, Bernard'

_publ_section_title
;
 Structural and coordination studies of &quot;pearl oysterlike&quot;
 porphyrins.
;
_journal_issue 16
_journal_name_full 'Inorganic chemistry'
_journal_page_first 6338
_journal_page_last 6346
_journal_paper_doi 10.1021/ic0703272
_journal_volume 46
_journal_year 2007
_chemical_compound_source 'synthesis as described'
_chemical_formula_moiety 'C90 H64 N8 O12 Pb1'
_chemical_formula_sum 'C90 H64 N8 O12 Pb'
_chemical_formula_weight 1656.68
_chemical_name_systematic
;
 ?
;
_space_group_IT_number 2
_symmetry_cell_setting triclinic
_symmetry_Int_Tables_number 2
_symmetry_space_group_name_Hall '-P 1'
_symmetry_space_group_name_H-M 'P -1'
_atom_sites_solution_hydrogens geom
_atom_sites_solution_primary direct
_atom_sites_solution_secondary difmap
_audit_creation_date 2007-02-08T12:25:05-00:00
_audit_creation_method 'WinGX routine CIF_UPDATE'
_cell_angle_alpha 64.844(4)
_cell_angle_beta 73.031(4)
_cell_angle_gamma 69.642(4)
_cell_formula_units_Z 2
_cell_length_a 13.1804(11)
_cell_length_b 17.0677(14)
_cell_length_c 20.0012(15)
_cell_measurement_reflns_used 3484
_cell_measurement_temperature 100(2)
_cell_measurement_theta_max 21.45
_cell_measurement_theta_min 2.58
_cell_measurement_wavelength 0.71073
_cell_volume 3763.0(5)
_computing_cell_refinement 'Bruker SMART'
_computing_data_collection 'Bruker SMART'
_computing_data_reduction 'Bruker SAINT'
_computing_molecular_graphics 'Ortep-3 for Windows (Farrugia, 1997)'
_computing_publication_material 'WinGX publication routines (Farrugia, 1999)'
_computing_structure_refinement 'SHELXL-97 (Sheldrick, 1997)'
_computing_structure_solution 'SIR97 (Altomare et al., 1999)'
_diffrn_ambient_temperature 100(2)
_diffrn_detector 'CCD plate'
_diffrn_measured_fraction_theta_full 0.989
_diffrn_measured_fraction_theta_max 0.989
_diffrn_measurement_device_type 'APEXII, Bruker-AXS'
_diffrn_measurement_method 'CCD rotation images, thin slices'
_diffrn_radiation_monochromator graphite
_diffrn_radiation_probe x-ray
_diffrn_radiation_type MoK\a
_diffrn_radiation_wavelength 0.71073
_diffrn_reflns_av_R_equivalents 0.0905
_diffrn_reflns_av_unetI/netI 0.1677
_diffrn_reflns_limit_h_max 17
_diffrn_reflns_limit_h_min -17
_diffrn_reflns_limit_k_max 19
_diffrn_reflns_limit_k_min -22
_diffrn_reflns_limit_l_max 19
_diffrn_reflns_limit_l_min -25
_diffrn_reflns_number 42042
_diffrn_reflns_theta_full 27.48
_diffrn_reflns_theta_max 27.48
_diffrn_reflns_theta_min 3.05
_exptl_absorpt_coefficient_mu 2.313
_exptl_absorpt_correction_T_max 0.966
_exptl_absorpt_correction_T_min 0.686
_exptl_absorpt_correction_type multi-scan
_exptl_absorpt_process_details
;
  [Sheldrick, G.M. (2002). SADABS Bruker AXS Inc., Madison, Wisconsin, USA]
;
_exptl_crystal_colour black
_exptl_crystal_density_diffrn 1.462
_exptl_crystal_density_method 'not measured'
_exptl_crystal_description prism
_exptl_crystal_F_000 1676
_exptl_crystal_size_max 0.2
_exptl_crystal_size_mid 0.06
_exptl_crystal_size_min 0.015
_refine_diff_density_max 1.662
_refine_diff_density_min -1.523
_refine_diff_density_rms 0.164
_refine_ls_extinction_method none
_refine_ls_goodness_of_fit_ref 0.962
_refine_ls_hydrogen_treatment constr
_refine_ls_matrix_type full
_refine_ls_number_parameters 1010
_refine_ls_number_reflns 17055
_refine_ls_number_restraints 0
_refine_ls_restrained_S_all 0.962
_refine_ls_R_factor_all 0.121
_refine_ls_R_factor_gt 0.0651
_refine_ls_shift/su_max 0.003
_refine_ls_shift/su_mean 0
_refine_ls_structure_factor_coef Fsqd
_refine_ls_weighting_details 'calc w=1/[\s^2^(Fo^2^)+(0.0594P)^2^+0.0000P] where P=(Fo^2^+2Fc^2^)/3'
_refine_ls_weighting_scheme calc
_refine_ls_wR_factor_gt 0.1233
_refine_ls_wR_factor_ref 0.1394
_reflns_number_gt 10601
_reflns_number_total 17055
_reflns_threshold_expression >2sigma(I)
_cod_data_source_file ic0703272-file001.cif
_cod_data_source_block 1Pb
_cod_database_code 4339263

loop_
_symmetry_equiv_pos_as_xyz
'x, y, z'
'-x, -y, -z'

loop_
_atom_site_label
_atom_site_type_symbol
_atom_site_fract_x
_atom_site_fract_y
_atom_site_fract_z
_atom_site_U_iso_or_equiv
_atom_site_adp_type
_atom_site_occupancy
_atom_site_calc_flag
_atom_site_refinement_flags
Pb1 Pb 0.94481(2) 0.456572(19) 0.183377(14) 0.01825(9) Uani 0.9271(9) d P
Pb2 Pb 1.0167(3) 0.2850(3) 0.2372(2) 0.0362(15) Uani 0.0729(9) d P
O4 O 0.7855(4) 0.5949(3) 0.2809(2) 0.0280(11) Uani 1 d .
O5 O 1.1259(4) 0.6345(3) 0.4017(2) 0.0318(12) Uani 1 d .
O6 O 1.1172(4) 0.1741(3) 0.2188(2) 0.0382(12) Uani 1 d .
O7 O 1.1548(4) -0.0440(3) 0.4571(2) 0.0366(12) Uani 1 d .
C11 C 1.1409(5) 0.3946(4) 0.2838(3) 0.0189(14) Uani 1 d .
C10 C 1.0649(5) 0.3859(4) 0.3520(3) 0.0179(14) Uani 1 d .
O11 O 0.6289(4) 0.6815(3) 0.3206(2) 0.0289(11) Uani 1 d .
N2 N 0.9111(4) 0.3719(3) 0.3139(2) 0.0147(11) Uani 1 d .
C9 C 0.9588(5) 0.3761(4) 0.3651(3) 0.0188(14) Uani 1 d .
N14 N 1.0851(4) 0.5368(4) 0.3681(3) 0.0202(12) Uani 1 d .
C16 C 1.1627(5) 0.3767(4) 0.0702(3) 0.0201(14) Uani 1 d .
C15 C 1.2379(5) 0.3896(4) 0.0994(3) 0.0176(14) Uani 1 d .
C181 C 0.9666(5) 0.6877(4) 0.2605(3) 0.0208(14) Uani 1 d .
H181 H 0.9543 0.6309 0.274 0.025 Uiso 1 calc R
C191 C 0.5320(5) 0.3725(5) 0.3702(3) 0.0250(15) Uani 1 d .
C6 C 0.8111(5) 0.3568(4) 0.3504(3) 0.0166(13) Uani 1 d .
N3 N 1.1234(4) 0.3941(3) 0.2202(3) 0.0190(11) Uani 1 d .
O22 O 1.5792(4) 0.2021(3) 0.1867(3) 0.0471(15) Uani 1 d .
N23 N 1.4198(4) 0.2439(3) 0.1427(3) 0.0221(12) Uani 1 d .
O24 O 1.2253(4) 0.0334(3) 0.2576(3) 0.0403(13) Uani 1 d .
C4 C 0.7516(5) 0.3453(4) 0.2472(3) 0.0177(13) Uani 1 d .
O28 O 1.0917(4) -0.0616(3) 0.3733(2) 0.0290(11) Uani 1 d .
N29 N 0.5231(4) 0.4607(4) 0.3165(3) 0.0306(14) Uani 1 d .
O30 O 0.6731(4) 0.8474(3) 0.2669(3) 0.0392(13) Uani 1 d .
C32 C 1.3509(5) 0.3878(4) 0.0535(3) 0.0227(15) Uani 1 d .
C34 C 1.1050(4) 0.3795(4) 0.4180(3) 0.0168(13) Uani 1 d .
C1 C 0.8285(5) 0.3484(4) 0.1335(3) 0.0208(14) Uani 1 d .
C3 C 0.6795(5) 0.3235(4) 0.2201(3) 0.0229(15) Uani 1 d .
H20 H 0.6119 0.309 0.2469 0.027 Uiso 1 calc R
C38 C 0.8521(5) 0.0191(5) 0.3832(4) 0.0301(17) Uani 1 d .
H38 H 0.8511 0.0005 0.4354 0.036 Uiso 1 calc R
O39 O 0.8072(5) 0.0679(4) 0.1263(3) 0.0501(15) Uani 1 d .
N4 N 1.0538(4) 0.3820(3) 0.0988(3) 0.0183(11) Uani 1 d .
C19 C 1.0147(5) 0.3563(4) 0.0566(3) 0.0173(13) Uani 1 d .
C43 C 0.8519(5) 0.3575(4) -0.1106(3) 0.0223(15) Uani 1 d .
H43 H 0.8429 0.4004 -0.1594 0.027 Uiso 1 calc R
C44 C 0.8738(5) 0.3807(5) -0.0585(3) 0.0216(14) Uani 1 d .
H44 H 0.8812 0.4393 -0.0725 0.026 Uiso 1 calc R
C45 C 1.2625(5) 0.1197(5) 0.3625(4) 0.0288(16) Uani 1 d .
C46 C 0.9335(5) 0.8440(5) 0.1860(4) 0.0302(16) Uani 1 d .
H46 H 0.8972 0.8952 0.1492 0.036 Uiso 1 calc R
C47 C 0.9159(5) 0.7610(4) 0.2044(3) 0.0219(14) Uani 1 d .
C13 C 1.2991(5) 0.4017(4) 0.2032(3) 0.0232(15) Uani 1 d .
H10 H 1.372 0.4057 0.1798 0.028 Uiso 1 calc R
C49 C 0.7189(5) 0.6665(5) 0.2718(4) 0.0251(15) Uani 1 d .
C50 C 1.2330(6) -0.2037(5) 0.3861(4) 0.0363(18) Uani 1 d .
H50A H 1.2471 -0.2686 0.4134 0.054 Uiso 1 calc R
H50B H 1.2842 -0.1808 0.3953 0.054 Uiso 1 calc R
H50C H 1.2433 -0.1911 0.3323 0.054 Uiso 1 calc R
C51 C 0.8523(6) 0.0738(4) 0.2320(3) 0.0275(16) Uani 1 d .
C52 C 1.3653(5) 0.4587(5) -0.0157(3) 0.0244(15) Uani 1 d .
H52 H 1.3046 0.5079 -0.0318 0.029 Uiso 1 calc R
C8 C 0.8840(5) 0.3649(4) 0.4348(3) 0.0229(15) Uani 1 d .
H5 H 0.8964 0.366 0.4788 0.027 Uiso 1 calc R
C54 C 1.5436(5) 0.3144(5) 0.0296(3) 0.0252(15) Uani 1 d .
H54 H 1.605 0.2653 0.0446 0.03 Uiso 1 calc R
C55 C 0.9671(5) 0.1245(4) 0.3583(3) 0.0267(16) Uani 1 d .
H55A H 0.9365 0.1171 0.4115 0.032 Uiso 1 calc R
H55B H 0.952 0.1896 0.3288 0.032 Uiso 1 calc R
C56 C 1.1399(5) 0.1362(5) 0.3789(3) 0.0289(16) Uani 1 d .
H56A H 1.107 0.2012 0.3556 0.035 Uiso 1 calc R
H56B H 1.1156 0.1192 0.4338 0.035 Uiso 1 calc R
C57 C 0.8563(5) 0.2094(4) -0.0208(3) 0.0241(15) Uani 1 d .
H57 H 0.8512 0.1505 -0.0083 0.029 Uiso 1 calc R
N1 N 0.8419(4) 0.3608(3) 0.1932(2) 0.0189(12) Uani 1 d .
C59 C 1.1483(5) 0.4439(5) 0.4892(3) 0.0245(15) Uani 1 d .
H59 H 1.1569 0.4942 0.4941 0.029 Uiso 1 calc R
C5 C 0.7366(5) 0.3436(4) 0.3201(3) 0.0190(14) Uani 1 d .
C61 C 1.5549(6) 0.3853(5) -0.0369(4) 0.0304(17) Uani 1 d .
H61 H 1.6251 0.3845 -0.0677 0.036 Uiso 1 calc R
C14 C 1.2177(5) 0.3979(4) 0.1694(3) 0.0188(14) Uani 1 d .
C63 C 1.0871(5) 0.6203(5) 0.3601(3) 0.0236(15) Uani 1 d .
C64 C 1.4403(5) 0.3161(4) 0.0746(3) 0.0213(14) Uani 1 d .
O65 O 0.6272(5) 0.8992(4) 0.1535(3) 0.0583(17) Uani 1 d .
C66 C 0.5519(5) 0.6338(5) 0.2139(3) 0.0276(16) Uani 1 d .
H66 H 0.6156 0.5859 0.2256 0.033 Uiso 1 calc R
C67 C 1.1150(6) -0.1580(5) 0.4130(4) 0.0336(17) Uani 1 d .
H67A H 1.0633 -0.1818 0.4044 0.04 Uiso 1 calc R
H67B H 1.1043 -0.1714 0.4675 0.04 Uiso 1 calc R
C68 C 0.6687(6) 0.8360(5) 0.2117(4) 0.0389(19) Uani 1 d .
C69 C 0.7247(5) 0.7482(4) 0.1994(3) 0.0232(15) Uani 1 d .
C70 C 0.6081(5) 0.6041(5) 0.3872(4) 0.0340(17) Uani 1 d .
H70A H 0.6545 0.5897 0.424 0.041 Uiso 1 calc R
H70B H 0.6248 0.5511 0.3735 0.041 Uiso 1 calc R
C71 C 1.1201(5) -0.0138(5) 0.3990(4) 0.0264(15) Uani 1 d .
C72 C 1.1279(5) 0.2965(5) 0.4762(3) 0.0261(16) Uani 1 d .
H72 H 1.1212 0.2454 0.4717 0.031 Uiso 1 calc R
C17 C 1.1938(5) 0.3470(4) 0.0080(3) 0.0224(15) Uani 1 d .
H14 H 1.2645 0.3378 -0.0217 0.027 Uiso 1 calc R
C75 C 0.8465(5) 0.7494(4) 0.1635(3) 0.0249(15) Uani 1 d .
H75A H 0.8837 0.6924 0.1546 0.03 Uiso 1 calc R
H75B H 0.8462 0.7982 0.1137 0.03 Uiso 1 calc R
C2 C 0.7251(5) 0.3272(4) 0.1497(3) 0.0238(15) Uani 1 d .
H19 H 0.6951 0.3177 0.1168 0.029 Uiso 1 calc R
C77 C 1.0354(5) 0.6960(5) 0.2973(3) 0.0246(16) Uani 1 d .
N78 N 0.8938(5) 0.1722(4) 0.1054(3) 0.0326(14) Uani 1 d .
C79 C 1.4843(6) 0.2013(4) 0.1979(4) 0.0288(16) Uani 1 d .
O80 O 0.3388(4) 0.5164(3) 0.3223(3) 0.0495(15) Uani 1 d .
C18 C 1.1020(5) 0.3346(4) 0.0003(3) 0.0253(15) Uani 1 d .
H15 H 1.0969 0.315 -0.0363 0.03 Uiso 1 calc R
C82 C 0.4495(5) 0.6153(5) 0.2425(3) 0.0246(15) Uani 1 d .
C20 C 0.9092(5) 0.3455(4) 0.0691(3) 0.0210(14) Uani 1 d .
C7 C 0.7927(5) 0.3527(4) 0.4268(3) 0.0221(15) Uani 1 d .
H4 H 0.7293 0.3434 0.4638 0.026 Uiso 1 calc R
C85 C 1.1150(5) 0.4544(4) 0.4252(3) 0.0204(14) Uani 1 d .
C86 C 1.4261(6) 0.1530(4) 0.2739(4) 0.0280(16) Uani 1 d .
C87 C 1.0940(5) 0.0848(4) 0.3510(3) 0.0253(15) Uani 1 d .
C89 C 0.9023(5) 0.1120(5) 0.2570(3) 0.0269(16) Uani 1 d .
H89 H 0.9351 0.1587 0.222 0.032 Uiso 1 calc R
C90 C 0.8850(5) 0.3194(4) 0.0138(3) 0.0189(14) Uani 1 d .
C91 C 1.0034(6) 0.8527(5) 0.2210(4) 0.0339(18) Uani 1 d .
H91 H 1.0162 0.9095 0.2073 0.041 Uiso 1 calc R
C92 C 0.8770(5) 0.2325(5) 0.0320(3) 0.0252(16) Uani 1 d .
C93 C 1.1689(5) 0.3615(5) 0.5451(3) 0.0291(17) Uani 1 d .
H93 H 1.19 0.3558 0.5888 0.035 Uiso 1 calc R
C94 C 0.4316(5) 0.5271(5) 0.2957(4) 0.0276(16) Uani 1 d .
C95 C 0.4711(6) 0.7870(5) 0.1504(4) 0.0412(19) Uani 1 d .
H95 H 0.4773 0.8461 0.1195 0.049 Uiso 1 calc R
C96 C 1.3138(5) 0.1668(5) 0.2921(4) 0.0284(16) Uani 1 d .
H96 H 1.2698 0.2096 0.2555 0.034 Uiso 1 calc R
C97 C 0.9060(5) 0.0835(4) 0.3328(3) 0.0249(15) Uani 1 d .
C98 C 0.8432(5) 0.2729(5) -0.0916(3) 0.0251(15) Uani 1 d .
H98 H 0.828 0.2574 -0.1273 0.03 Uiso 1 calc R
C99 C 0.7998(5) 0.0079(5) 0.2827(4) 0.0337(17) Uani 1 d .
H99 H 0.7647 -0.0185 0.2656 0.04 Uiso 1 calc R
C100 C 0.6362(5) 0.3164(4) 0.3737(3) 0.0213(14) Uani 1 d .
C101 C 0.5647(6) 0.7186(5) 0.1690(3) 0.0294(16) Uani 1 d .
C102 C 0.6782(5) 0.7339(5) 0.1429(4) 0.0300(16) Uani 1 d .
H10A H 0.6773 0.7871 0.096 0.036 Uiso 1 calc R
H10B H 0.7295 0.6817 0.1306 0.036 Uiso 1 calc R
C103 C 0.8479(5) 0.1038(5) 0.1495(4) 0.0307(17) Uani 1 d .
C104 C 0.5633(6) 0.2000(5) 0.4779(4) 0.044(2) Uani 1 d .
H104 H 0.5743 0.1415 0.5151 0.053 Uiso 1 calc R
C105 C 1.1451(6) 0.1016(5) 0.2684(4) 0.0317(17) Uani 1 d .
C106 C 0.4573(6) 0.2565(6) 0.4728(4) 0.045(2) Uani 1 d .
H106 H 0.396 0.2358 0.5059 0.054 Uiso 1 calc R
C107 C 1.4684(5) 0.4564(5) -0.0599(4) 0.0276(16) Uani 1 d .
H107 H 1.4787 0.5043 -0.1061 0.033 Uiso 1 calc R
C108 C 0.4415(6) 0.3421(5) 0.4199(4) 0.0292(16) Uani 1 d .
H108 H 0.3694 0.3806 0.4169 0.035 Uiso 1 calc R
C12 C 1.2526(5) 0.3985(4) 0.2734(3) 0.0204(14) Uani 1 d .
H9 H 1.2865 0.3988 0.3092 0.024 Uiso 1 calc R
C110 C 1.0542(5) 0.7793(5) 0.2754(4) 0.0301(17) Uani 1 d .
H110 H 1.1031 0.7856 0.2984 0.036 Uiso 1 calc R
C111 C 1.1598(5) 0.2862(5) 0.5395(3) 0.0265(16) Uani 1 d .
H111 H 1.1752 0.2292 0.5783 0.032 Uiso 1 calc R
C112 C 0.7993(6) -0.0189(5) 0.3585(4) 0.0344(18) Uani 1 d .
H112 H 0.7628 -0.0632 0.3937 0.041 Uiso 1 calc R
C113 C 0.4877(6) 0.6295(5) 0.4201(4) 0.042(2) Uani 1 d .
H11A H 0.4699 0.5792 0.4651 0.064 Uiso 1 calc R
H11B H 0.4429 0.6436 0.3831 0.064 Uiso 1 calc R
H11C H 0.4725 0.682 0.4334 0.064 Uiso 1 calc R
C114 C 0.3700(6) 0.7699(5) 0.1762(5) 0.050(2) Uani 1 d .
H114 H 0.3069 0.8173 0.1618 0.059 Uiso 1 calc R
C115 C 0.6524(6) 0.2298(5) 0.4283(4) 0.0354(18) Uani 1 d .
H115 H 0.7245 0.1914 0.4314 0.042 Uiso 1 calc R
C116 C 1.3266(6) 0.0616(6) 0.4162(4) 0.049(2) Uani 1 d .
H116 H 1.294 0.0289 0.4648 0.059 Uiso 1 calc R
C117 C 1.2813(7) 0.0449(6) 0.1803(4) 0.056(2) Uani 1 d .
H11D H 1.3533 0.0001 0.181 0.067 Uiso 1 calc R
H11E H 1.2949 0.1052 0.1554 0.067 Uiso 1 calc R
C118 C 1.2159(9) 0.0345(7) 0.1359(5) 0.081(3) Uani 1 d .
C120 C 0.5944(8) 0.9929(7) 0.1500(6) 0.083(3) Uani 1 d .
H12A H 0.6542 1.0064 0.1605 0.099 Uiso 1 calc R
H12B H 0.5279 1.0027 0.1875 0.099 Uiso 1 calc R
C121 C 1.4407(7) 0.0507(7) 0.3987(5) 0.071(3) Uani 1 d .
H121 H 1.484 0.0121 0.4366 0.086 Uiso 1 calc R
C122 C 1.4921(7) 0.0948(6) 0.3273(4) 0.055(2) Uani 1 d .
C123 C 0.3571(6) 0.6849(5) 0.2230(4) 0.0370(18) Uani 1 d .
H123 H 0.286 0.6746 0.2414 0.044 Uiso 1 calc R
C131 C 0.5697(10) 1.0570(7) 0.0657(6) 0.104(4) Uani 1 d .
H13A H 0.5479 1.1199 0.061 0.156 Uiso 1 calc R
H13B H 0.5103 1.0431 0.0561 0.156 Uiso 1 calc R
H13C H 0.6361 1.0465 0.0292 0.156 Uiso 1 calc R

loop_
_atom_site_aniso_label
_atom_site_aniso_U_11
_atom_site_aniso_U_22
_atom_site_aniso_U_33
_atom_site_aniso_U_23
_atom_site_aniso_U_13
_atom_site_aniso_U_12
Pb1 0.01936(14) 0.02377(16) 0.01318(13) -0.00696(10) -0.00008(9) -0.00921(11)
Pb2 0.026(2) 0.058(3) 0.036(2) -0.030(2) 0.0014(16) -0.013(2)
O4 0.028(3) 0.028(3) 0.027(3) -0.008(2) 0.000(2) -0.011(2)
O5 0.046(3) 0.050(3) 0.018(2) -0.018(2) -0.005(2) -0.028(3)
O6 0.049(3) 0.041(3) 0.020(3) -0.003(2) -0.002(2) -0.020(3)
O7 0.053(3) 0.037(3) 0.025(3) -0.009(2) -0.015(2) -0.013(3)
C11 0.016(3) 0.021(4) 0.021(3) -0.012(3) 0.000(3) -0.003(3)
C10 0.022(3) 0.023(4) 0.013(3) -0.010(3) 0.001(3) -0.009(3)
O11 0.030(3) 0.034(3) 0.018(2) -0.007(2) 0.001(2) -0.010(2)
N2 0.013(3) 0.021(3) 0.013(2) -0.010(2) 0.000(2) -0.005(2)
C9 0.024(4) 0.023(4) 0.015(3) -0.011(3) 0.000(3) -0.012(3)
N14 0.023(3) 0.031(3) 0.015(3) -0.013(2) 0.000(2) -0.012(3)
C16 0.026(4) 0.024(4) 0.014(3) -0.010(3) -0.001(3) -0.008(3)
C15 0.015(3) 0.026(4) 0.009(3) -0.006(3) 0.004(2) -0.007(3)
C181 0.024(4) 0.026(4) 0.013(3) -0.009(3) 0.006(3) -0.013(3)
C191 0.022(4) 0.042(5) 0.017(3) -0.014(3) 0.000(3) -0.014(3)
C6 0.016(3) 0.024(4) 0.011(3) -0.009(3) 0.004(2) -0.009(3)
N3 0.018(3) 0.029(3) 0.012(3) -0.008(2) -0.001(2) -0.009(2)
O22 0.033(3) 0.051(4) 0.050(3) 0.008(3) -0.018(3) -0.027(3)
N23 0.022(3) 0.029(3) 0.017(3) -0.012(3) -0.002(2) -0.007(3)
O24 0.041(3) 0.041(3) 0.034(3) -0.017(3) -0.002(2) -0.004(3)
C4 0.017(3) 0.022(4) 0.014(3) -0.006(3) -0.001(3) -0.007(3)
O28 0.042(3) 0.022(3) 0.027(3) -0.009(2) -0.014(2) -0.006(2)
N29 0.023(3) 0.042(4) 0.019(3) -0.006(3) -0.004(2) -0.005(3)
O30 0.043(3) 0.047(3) 0.028(3) -0.020(3) -0.002(2) -0.008(3)
C32 0.029(4) 0.033(4) 0.020(3) -0.017(3) -0.003(3) -0.015(3)
C34 0.007(3) 0.027(4) 0.017(3) -0.012(3) -0.005(2) 0.002(3)
C1 0.024(4) 0.025(4) 0.015(3) -0.004(3) 0.000(3) -0.016(3)
C3 0.013(3) 0.039(4) 0.023(3) -0.015(3) 0.001(3) -0.012(3)
C38 0.027(4) 0.043(5) 0.020(4) -0.011(3) 0.000(3) -0.013(4)
O39 0.076(4) 0.059(4) 0.035(3) -0.012(3) -0.016(3) -0.041(3)
N4 0.021(3) 0.024(3) 0.014(3) -0.008(2) -0.001(2) -0.010(2)
C19 0.021(3) 0.021(4) 0.011(3) -0.006(3) -0.001(2) -0.008(3)
C43 0.019(3) 0.032(4) 0.015(3) -0.008(3) 0.001(3) -0.009(3)
C44 0.013(3) 0.035(4) 0.019(3) -0.014(3) 0.004(3) -0.009(3)
C45 0.028(4) 0.030(4) 0.027(4) -0.008(3) -0.008(3) -0.006(3)
C46 0.029(4) 0.031(4) 0.028(4) -0.014(3) 0.003(3) -0.008(3)
C47 0.022(4) 0.026(4) 0.020(3) -0.014(3) 0.008(3) -0.011(3)
C13 0.022(4) 0.033(4) 0.017(3) -0.011(3) 0.001(3) -0.011(3)
C49 0.025(4) 0.029(4) 0.027(4) -0.014(3) -0.007(3) -0.008(3)
C50 0.035(4) 0.041(5) 0.037(4) -0.013(4) -0.007(3) -0.014(4)
C51 0.040(4) 0.021(4) 0.016(3) 0.000(3) -0.005(3) -0.010(3)
C52 0.021(4) 0.042(4) 0.016(3) -0.014(3) 0.001(3) -0.015(3)
C8 0.029(4) 0.032(4) 0.012(3) -0.010(3) -0.001(3) -0.012(3)
C54 0.016(3) 0.037(4) 0.029(4) -0.022(3) -0.001(3) -0.005(3)
C55 0.031(4) 0.030(4) 0.019(3) -0.006(3) -0.005(3) -0.011(3)
C56 0.041(4) 0.027(4) 0.020(3) -0.006(3) -0.005(3) -0.012(3)
C57 0.028(4) 0.027(4) 0.023(4) -0.015(3) -0.002(3) -0.008(3)
N1 0.018(3) 0.032(3) 0.010(2) -0.008(2) 0.002(2) -0.013(2)
C59 0.022(4) 0.041(4) 0.018(3) -0.015(3) -0.002(3) -0.012(3)
C5 0.018(3) 0.022(4) 0.020(3) -0.010(3) -0.002(3) -0.006(3)
C61 0.026(4) 0.049(5) 0.023(4) -0.020(4) 0.012(3) -0.022(4)
C14 0.019(3) 0.025(4) 0.014(3) -0.008(3) -0.001(3) -0.008(3)
C63 0.020(4) 0.035(4) 0.019(3) -0.011(3) 0.010(3) -0.021(3)
C64 0.025(4) 0.030(4) 0.017(3) -0.015(3) -0.002(3) -0.011(3)
O65 0.093(5) 0.029(3) 0.057(4) -0.022(3) -0.042(3) 0.012(3)
C66 0.025(4) 0.039(5) 0.021(4) -0.016(3) -0.007(3) -0.003(3)
C67 0.044(5) 0.029(4) 0.030(4) -0.009(3) -0.010(3) -0.012(4)
C68 0.041(5) 0.030(5) 0.026(4) -0.005(4) 0.002(3) 0.001(4)
C69 0.027(4) 0.023(4) 0.014(3) -0.006(3) 0.001(3) -0.006(3)
C70 0.029(4) 0.043(5) 0.025(4) -0.012(4) 0.003(3) -0.010(4)
C71 0.028(4) 0.032(4) 0.024(4) -0.014(3) -0.002(3) -0.011(3)
C72 0.017(4) 0.039(4) 0.027(4) -0.017(3) 0.000(3) -0.011(3)
C17 0.020(3) 0.038(4) 0.013(3) -0.015(3) 0.005(3) -0.010(3)
C75 0.032(4) 0.030(4) 0.015(3) -0.007(3) -0.003(3) -0.012(3)
C2 0.023(4) 0.038(4) 0.017(3) -0.012(3) -0.002(3) -0.014(3)
C77 0.028(4) 0.034(4) 0.020(3) -0.018(3) 0.010(3) -0.019(3)
N78 0.052(4) 0.029(4) 0.021(3) -0.005(3) -0.006(3) -0.021(3)
C79 0.032(4) 0.025(4) 0.035(4) -0.006(3) -0.009(3) -0.016(3)
O80 0.023(3) 0.040(3) 0.085(4) -0.018(3) -0.010(3) -0.011(3)
C18 0.030(4) 0.039(4) 0.015(3) -0.009(3) -0.003(3) -0.019(3)
C82 0.019(4) 0.037(4) 0.025(4) -0.020(3) -0.002(3) -0.008(3)
C20 0.026(4) 0.025(4) 0.017(3) -0.008(3) -0.006(3) -0.010(3)
C7 0.023(4) 0.034(4) 0.009(3) -0.008(3) 0.005(3) -0.012(3)
C85 0.013(3) 0.032(4) 0.021(3) -0.012(3) 0.000(3) -0.010(3)
C86 0.034(4) 0.027(4) 0.026(4) -0.005(3) -0.008(3) -0.015(3)
C87 0.032(4) 0.026(4) 0.020(3) -0.010(3) -0.002(3) -0.011(3)
C89 0.029(4) 0.031(4) 0.020(3) -0.005(3) -0.001(3) -0.014(3)
C90 0.016(3) 0.031(4) 0.015(3) -0.010(3) 0.000(3) -0.011(3)
C91 0.042(5) 0.032(4) 0.038(4) -0.019(4) 0.006(4) -0.023(4)
C92 0.030(4) 0.037(4) 0.016(3) -0.013(3) -0.004(3) -0.015(3)
C93 0.017(4) 0.057(5) 0.014(3) -0.017(4) 0.000(3) -0.007(3)
C94 0.022(4) 0.041(5) 0.034(4) -0.024(4) -0.001(3) -0.015(3)
C95 0.036(5) 0.040(5) 0.039(4) -0.001(4) -0.014(4) -0.011(4)
C96 0.030(4) 0.030(4) 0.025(4) -0.007(3) -0.008(3) -0.009(3)
C97 0.024(4) 0.028(4) 0.020(3) -0.009(3) -0.001(3) -0.005(3)
C98 0.022(4) 0.043(5) 0.018(3) -0.017(3) -0.003(3) -0.010(3)
C99 0.028(4) 0.040(5) 0.034(4) -0.010(4) -0.006(3) -0.013(4)
C100 0.024(4) 0.027(4) 0.013(3) -0.005(3) 0.000(3) -0.010(3)
C101 0.033(4) 0.038(5) 0.014(3) -0.006(3) -0.008(3) -0.008(4)
C102 0.033(4) 0.038(4) 0.023(4) -0.014(3) -0.004(3) -0.011(3)
C103 0.030(4) 0.044(5) 0.027(4) -0.017(4) -0.008(3) -0.012(4)
C104 0.044(5) 0.034(5) 0.043(5) -0.002(4) 0.004(4) -0.020(4)
C105 0.040(5) 0.033(5) 0.026(4) -0.008(4) -0.004(3) -0.018(4)
C106 0.025(4) 0.059(6) 0.046(5) -0.014(4) 0.003(4) -0.022(4)
C107 0.023(4) 0.039(4) 0.020(3) -0.009(3) 0.003(3) -0.015(3)
C108 0.025(4) 0.036(5) 0.029(4) -0.014(4) -0.001(3) -0.010(3)
C12 0.021(3) 0.029(4) 0.016(3) -0.011(3) 0.000(3) -0.010(3)
C110 0.030(4) 0.043(5) 0.033(4) -0.025(4) 0.004(3) -0.021(4)
C111 0.026(4) 0.039(4) 0.014(3) -0.011(3) 0.002(3) -0.010(3)
C112 0.030(4) 0.044(5) 0.025(4) -0.008(3) 0.005(3) -0.018(4)
C113 0.049(5) 0.052(5) 0.028(4) -0.014(4) 0.000(4) -0.021(4)
C114 0.029(5) 0.045(5) 0.062(6) -0.005(4) -0.020(4) -0.002(4)
C115 0.025(4) 0.047(5) 0.034(4) -0.014(4) 0.008(3) -0.019(4)
C116 0.043(5) 0.070(6) 0.031(4) 0.000(4) -0.008(4) -0.033(5)
C117 0.051(5) 0.079(7) 0.035(5) -0.036(5) 0.015(4) -0.014(5)
C118 0.120(9) 0.111(9) 0.046(6) -0.054(6) 0.015(6) -0.059(8)
C120 0.060(7) 0.083(8) 0.106(9) -0.041(7) -0.008(6) -0.017(6)
C121 0.047(6) 0.106(8) 0.037(5) 0.019(5) -0.026(4) -0.033(6)
C122 0.052(5) 0.071(6) 0.033(5) 0.005(4) -0.011(4) -0.031(5)
C123 0.029(4) 0.042(5) 0.043(5) -0.013(4) -0.010(3) -0.012(4)
C131 0.109(10) 0.065(8) 0.104(10) -0.001(7) -0.044(8) 0.001(7)

loop_
_atom_type_symbol
_atom_type_description
_atom_type_scat_dispersion_real
_atom_type_scat_dispersion_imag
_atom_type_scat_source
C C 0.0033 0.0016 'International Tables Vol C Tables 4.2.6.8 and 6.1.1.4'
H H 0 0 'International Tables Vol C Tables 4.2.6.8 and 6.1.1.4'
N N 0.0061 0.0033 'International Tables Vol C Tables 4.2.6.8 and 6.1.1.4'
O O 0.0106 0.006 'International Tables Vol C Tables 4.2.6.8 and 6.1.1.4'
Pb Pb -3.3944 10.1111 'International Tables Vol C Tables 4.2.6.8 and 6.1.1.4'

loop_
_geom_angle_atom_site_label_1
_geom_angle_atom_site_label_2
_geom_angle_atom_site_label_3
_geom_angle
N2 Pb1 N1 75.51(15)
N2 Pb1 N4 119.58(16)
N1 Pb1 N4 75.65(16)
N2 Pb1 N3 75.26(15)
N1 Pb1 N3 120.32(17)
N4 Pb1 N3 75.58(16)
N2 Pb1 Pb2 57.74(14)
N1 Pb1 Pb2 58.57(14)
N4 Pb1 Pb2 61.87(14)
N3 Pb1 Pb2 61.78(14)
O6 Pb2 N2 154.4(3)
O6 Pb2 N1 122.9(2)
N2 Pb2 N1 74.31(19)
O6 Pb2 N4 92.0(2)
N2 Pb2 N4 112.5(2)
N1 Pb2 N4 71.77(19)
O6 Pb2 N3 111.7(2)
N2 Pb2 N3 72.22(18)
N1 Pb2 N3 112.8(2)
N4 Pb2 N3 70.13(18)
O6 Pb2 Pb1 147.0(2)
N2 Pb2 Pb1 57.10(14)
N1 Pb2 Pb1 56.75(15)
N4 Pb2 Pb1 55.44(14)
N3 Pb2 Pb1 56.03(14)
C105 O6 Pb2 124.3(5)
N3 C11 C10 125.9(5)
N3 C11 C12 109.4(5)
C10 C11 C12 124.6(5)
C9 C10 C11 125.9(5)
C9 C10 C34 116.9(5)
C11 C10 C34 117.1(5)
C49 O11 C70 116.6(5)
C6 N2 C9 106.6(4)
C6 N2 Pb1 122.4(4)
C9 N2 Pb1 122.3(3)
C6 N2 Pb2 115.8(4)
C9 N2 Pb2 119.8(4)
Pb1 N2 Pb2 65.17(15)
N2 C9 C10 125.5(5)
N2 C9 C8 109.1(5)
C10 C9 C8 125.3(5)
C63 N14 C85 129.4(5)
N4 C16 C15 126.8(5)
N4 C16 C17 109.7(5)
C15 C16 C17 123.3(6)
C14 C15 C16 125.3(5)
C14 C15 C32 118.5(5)
C16 C15 C32 116.1(5)
C47 C181 C77 121.4(6)
C47 C181 H181 119.3
C77 C181 H181 119.3
C100 C191 C108 120.0(6)
C100 C191 N29 116.5(5)
C108 C191 N29 123.4(6)
N2 C6 C5 125.6(5)
N2 C6 C7 110.1(5)
C5 C6 C7 124.2(5)
C14 N3 C11 108.0(5)
C14 N3 Pb1 122.3(4)
C11 N3 Pb1 122.0(4)
C14 N3 Pb2 119.2(4)
C11 N3 Pb2 116.6(4)
Pb1 N3 Pb2 62.19(14)
C79 N23 C64 124.9(5)
C105 O24 C117 117.1(6)
N1 C4 C5 125.0(5)
N1 C4 C3 109.8(5)
C5 C4 C3 125.1(5)
C71 O28 C67 117.8(5)
C94 N29 C191 129.4(5)
C64 C32 C52 118.8(6)
C64 C32 C15 121.9(6)
C52 C32 C15 119.2(6)
C85 C34 C72 118.4(5)
C85 C34 C10 122.4(5)
C72 C34 C10 119.1(5)
N1 C1 C20 125.4(5)
N1 C1 C2 109.8(5)
C20 C1 C2 124.3(5)
C2 C3 C4 107.3(5)
C2 C3 H20 126.3
C4 C3 H20 126.3
C97 C38 C112 120.7(6)
C97 C38 H38 119.6
C112 C38 H38 119.6
C16 N4 C19 106.9(5)
C16 N4 Pb1 125.4(4)
C19 N4 Pb1 126.0(4)
C16 N4 Pb2 113.8(4)
C19 N4 Pb2 110.1(3)
Pb1 N4 Pb2 62.69(14)
N4 C19 C20 126.8(5)
N4 C19 C18 109.1(5)
C20 C19 C18 124.0(5)
C98 C43 C44 120.0(6)
C98 C43 H43 120
C44 C43 H43 120
C43 C44 C90 121.0(6)
C43 C44 H44 119.5
C90 C44 H44 119.5
C116 C45 C96 118.3(6)
C116 C45 C56 121.8(6)
C96 C45 C56 119.8(6)
C91 C46 C47 120.6(7)
C91 C46 H46 119.7
C47 C46 H46 119.7
C181 C47 C46 118.6(6)
C181 C47 C75 120.2(6)
C46 C47 C75 121.1(6)
C12 C13 C14 107.7(5)
C12 C13 H10 126.1
C14 C13 H10 126.1
O4 C49 O11 124.0(6)
O4 C49 C69 123.4(6)
O11 C49 C69 112.4(6)
C67 C50 H50A 109.5
C67 C50 H50B 109.5
H50A C50 H50B 109.5
C67 C50 H50C 109.5
H50A C50 H50C 109.5
H50B C50 H50C 109.5
C89 C51 C99 120.2(6)
C89 C51 C103 121.9(6)
C99 C51 C103 117.8(6)
C107 C52 C32 119.8(6)
C107 C52 H52 120.1
C32 C52 H52 120.1
C7 C8 C9 108.0(5)
C7 C8 H5 126
C9 C8 H5 126
C61 C54 C64 118.7(6)
C61 C54 H54 120.7
C64 C54 H54 120.7
C97 C55 C87 115.9(5)
C97 C55 H55A 108.3
C87 C55 H55A 108.3
C97 C55 H55B 108.3
C87 C55 H55B 108.3
H55A C55 H55B 107.4
C45 C56 C87 115.2(5)
C45 C56 H56A 108.5
C87 C56 H56A 108.5
C45 C56 H56B 108.5
C87 C56 H56B 108.5
H56A C56 H56B 107.5
C98 C57 C92 119.6(6)
C98 C57 H57 120.2
C92 C57 H57 120.2
C1 N1 C4 106.2(4)
C1 N1 Pb1 124.2(4)
C4 N1 Pb1 123.3(4)
C1 N1 Pb2 117.8(4)
C4 N1 Pb2 114.8(4)
Pb1 N1 Pb2 64.68(15)
C93 C59 C85 120.3(6)
C93 C59 H59 119.8
C85 C59 H59 119.8
C4 C5 C6 126.3(5)
C4 C5 C100 116.8(5)
C6 C5 C100 116.6(5)
C107 C61 C54 122.0(6)
C107 C61 H61 119
C54 C61 H61 119
N3 C14 C15 126.1(5)
N3 C14 C13 108.3(5)
C15 C14 C13 125.2(5)
O5 C63 N14 124.1(6)
O5 C63 C77 120.6(6)
N14 C63 C77 115.2(5)
C32 C64 C54 120.9(6)
C32 C64 N23 116.5(5)
C54 C64 N23 122.6(6)
C68 O65 C120 118.1(7)
C101 C66 C82 122.8(7)
C101 C66 H66 118.6
C82 C66 H66 118.6
O28 C67 C50 110.7(5)
O28 C67 H67A 109.5
C50 C67 H67A 109.5
O28 C67 H67B 109.5
C50 C67 H67B 109.5
H67A C67 H67B 108.1
O30 C68 O65 124.6(7)
O30 C68 C69 122.5(7)
O65 C68 C69 112.4(6)
C68 C69 C49 112.8(5)
C68 C69 C75 106.9(5)
C49 C69 C75 110.6(5)
C68 C69 C102 114.8(6)
C49 C69 C102 106.0(5)
C75 C69 C102 105.5(5)
O11 C70 C113 106.6(6)
O11 C70 H70A 110.4
C113 C70 H70A 110.4
O11 C70 H70B 110.4
C113 C70 H70B 110.4
H70A C70 H70B 108.6
O7 C71 O28 124.1(6)
O7 C71 C87 123.7(6)
O28 C71 C87 112.0(5)
C111 C72 C34 122.4(6)
C111 C72 H72 118.8
C34 C72 H72 118.8
C18 C17 C16 106.4(5)
C18 C17 H14 126.8
C16 C17 H14 126.8
C47 C75 C69 119.2(5)
C47 C75 H75A 107.5
C69 C75 H75A 107.5
C47 C75 H75B 107.5
C69 C75 H75B 107.5
H75A C75 H75B 107
C3 C2 C1 106.8(5)
C3 C2 H19 126.6
C1 C2 H19 126.6
C110 C77 C181 118.3(6)
C110 C77 C63 118.6(6)
C181 C77 C63 123.1(6)
C103 N78 C92 127.9(5)
O22 C79 N23 123.3(6)
O22 C79 C86 122.6(6)
N23 C79 C86 114.1(5)
C17 C18 C19 107.9(5)
C17 C18 H15 126
C19 C18 H15 126
C123 C82 C66 118.2(6)
C123 C82 C94 117.2(6)
C66 C82 C94 124.5(6)
C19 C20 C1 124.9(5)
C19 C20 C90 116.9(5)
C1 C20 C90 117.9(5)
C8 C7 C6 106.1(5)
C8 C7 H4 126.9
C6 C7 H4 126.9
C59 C85 N14 124.0(6)
C59 C85 C34 119.2(6)
N14 C85 C34 116.7(5)
C96 C86 C122 120.4(6)
C96 C86 C79 123.4(6)
C122 C86 C79 116.2(6)
C71 C87 C105 112.3(6)
C71 C87 C56 109.7(5)
C105 C87 C56 107.7(5)
C71 C87 C55 109.7(5)
C105 C87 C55 109.7(5)
C56 C87 C55 107.6(5)
C51 C89 C97 121.2(6)
C51 C89 H89 119.4
C97 C89 H89 119.4
C44 C90 C92 118.1(5)
C44 C90 C20 120.3(5)
C92 C90 C20 121.6(5)
C110 C91 C46 120.0(6)
C110 C91 H91 120
C46 C91 H91 120
C57 C92 C90 120.5(6)
C57 C92 N78 124.0(6)
C90 C92 N78 115.4(5)
C59 C93 C111 121.7(6)
C59 C93 H93 119.2
C111 C93 H93 119.2
O80 C94 N29 122.3(6)
O80 C94 C82 121.3(6)
N29 C94 C82 116.2(5)
C114 C95 C101 120.3(7)
C114 C95 H95 119.8
C101 C95 H95 119.8
C86 C96 C45 122.0(6)
C86 C96 H96 119
C45 C96 H96 119
C38 C97 C89 118.4(6)
C38 C97 C55 121.8(5)
C89 C97 C55 119.8(6)
C43 C98 C57 120.8(6)
C43 C98 H98 119.6
C57 C98 H98 119.6
C112 C99 C51 119.2(6)
C112 C99 H99 120.4
C51 C99 H99 120.4
C191 C100 C115 119.9(6)
C191 C100 C5 122.8(6)
C115 C100 C5 117.4(6)
C66 C101 C95 117.9(6)
C66 C101 C102 119.6(6)
C95 C101 C102 122.6(6)
C101 C102 C69 116.2(5)
C101 C102 H10A 108.2
C69 C102 H10A 108.2
C101 C102 H10B 108.2
C69 C102 H10B 108.2
H10A C102 H10B 107.4
O39 C103 N78 124.1(6)
O39 C103 C51 122.4(6)
N78 C103 C51 113.5(5)
C115 C104 C106 119.7(7)
C115 C104 H104 120.2
C106 C104 H104 120.2
O6 C105 O24 124.5(6)
O6 C105 C87 121.9(7)
O24 C105 C87 113.4(6)
C108 C106 C104 120.2(7)
C108 C106 H106 119.9
C104 C106 H106 119.9
C61 C107 C52 119.8(6)
C61 C107 H107 120.1
C52 C107 H107 120.1
C106 C108 C191 120.0(7)
C106 C108 H108 120
C191 C108 H108 120
C13 C12 C11 106.6(5)
C13 C12 H9 126.7
C11 C12 H9 126.7
C91 C110 C77 121.1(6)
C91 C110 H110 119.4
C77 C110 H110 119.4
C72 C111 C93 117.9(6)
C72 C111 H111 121
C93 C111 H111 121
C99 C112 C38 120.1(6)
C99 C112 H112 119.9
C38 C112 H112 119.9
C70 C113 H11A 109.5
C70 C113 H11B 109.5
H11A C113 H11B 109.5
C70 C113 H11C 109.5
H11A C113 H11C 109.5
H11B C113 H11C 109.5
C95 C114 C123 121.7(7)
C95 C114 H114 119.2
C123 C114 H114 119.2
C104 C115 C100 120.2(7)
C104 C115 H115 119.9
C100 C115 H115 119.9
C45 C116 C121 119.6(7)
C45 C116 H116 120.2
C121 C116 H116 120.2
O24 C117 C118 112.4(6)
O24 C117 H11D 109.1
C118 C117 H11D 109.1
O24 C117 H11E 109.1
C118 C117 H11E 109.1
H11D C117 H11E 107.9
O65 C120 C131 107.0(8)
O65 C120 H12A 110.3
C131 C120 H12A 110.3
O65 C120 H12B 110.3
C131 C120 H12B 110.3
H12A C120 H12B 108.6
C122 C121 C116 121.9(7)
C122 C121 H121 119
C116 C121 H121 119
C86 C122 C121 117.6(7)
C82 C123 C114 119.1(7)
C82 C123 H123 120.5
C114 C123 H123 120.5
C120 C131 H13A 109.5
C120 C131 H13B 109.5
H13A C131 H13B 109.5
C120 C131 H13C 109.5
H13A C131 H13C 109.5
H13B C131 H13C 109.5

loop_
_geom_bond_atom_site_label_1
_geom_bond_atom_site_label_2
_geom_bond_distance
Pb1 N2 2.380(4)
Pb1 N1 2.380(5)
Pb1 N4 2.385(5)
Pb1 N3 2.412(5)
Pb1 Pb2 2.573(4)
Pb2 O6 2.009(7)
Pb2 N2 2.397(6)
Pb2 N1 2.429(6)
Pb2 N4 2.554(6)
Pb2 N3 2.563(6)
O4 C49 1.206(7)
O5 C63 1.231(7)
O6 C105 1.226(8)
O7 C71 1.209(7)
C11 N3 1.362(7)
C11 C10 1.420(8)
C11 C12 1.447(8)
C10 C9 1.402(8)
C10 C34 1.510(7)
O11 C49 1.324(7)
O11 C70 1.462(8)
N2 C6 1.360(7)
N2 C9 1.384(6)
C9 C8 1.432(8)
N14 C63 1.374(8)
N14 C85 1.395(8)
C16 N4 1.368(7)
C16 C15 1.406(8)
C16 C17 1.436(8)
C15 C14 1.406(8)
C15 C32 1.502(8)
C181 C47 1.390(9)
C181 C77 1.398(8)
C181 H181 0.95
C191 C100 1.375(9)
C191 C108 1.408(9)
C191 N29 1.418(8)
C6 C5 1.415(7)
C6 C7 1.450(7)
N3 C14 1.358(7)
O22 C79 1.209(7)
N23 C79 1.381(8)
N23 C64 1.427(8)
O24 C105 1.321(8)
O24 C117 1.467(8)
C4 N1 1.371(7)
C4 C5 1.402(8)
C4 C3 1.434(7)
O28 C71 1.323(7)
O28 C67 1.453(8)
N29 C94 1.361(8)
O30 C68 1.220(8)
C32 C64 1.383(9)
C32 C52 1.414(9)
C34 C85 1.399(8)
C34 C72 1.400(9)
C1 N1 1.365(7)
C1 C20 1.419(8)
C1 C2 1.441(8)
C3 C2 1.344(8)
C3 H20 0.95
C38 C97 1.384(9)
C38 C112 1.391(9)
C38 H38 0.95
O39 C103 1.223(7)
N4 C19 1.376(7)
C19 C20 1.403(8)
C19 C18 1.425(8)
C43 C98 1.366(9)
C43 C44 1.390(8)
C43 H43 0.95
C44 C90 1.393(8)
C44 H44 0.95
C45 C116 1.376(9)
C45 C96 1.395(9)
C45 C56 1.501(9)
C46 C91 1.387(9)
C46 C47 1.390(9)
C46 H46 0.95
C47 C75 1.499(8)
C13 C12 1.344(8)
C13 C14 1.456(8)
C13 H10 0.95
C49 C69 1.529(9)
C50 C67 1.530(10)
C50 H50A 0.98
C50 H50B 0.98
C50 H50C 0.98
C51 C89 1.371(8)
C51 C99 1.391(9)
C51 C103 1.518(8)
C52 C107 1.386(8)
C52 H52 0.95
C8 C7 1.354(8)
C8 H5 0.95
C54 C61 1.378(9)
C54 C64 1.394(8)
C54 H54 0.95
C55 C97 1.529(8)
C55 C87 1.559(9)
C55 H55A 0.99
C55 H55B 0.99
C56 C87 1.559(8)
C56 H56A 0.99
C56 H56B 0.99
C57 C98 1.383(9)
C57 C92 1.394(8)
C57 H57 0.95
C59 C93 1.371(9)
C59 C85 1.394(8)
C59 H59 0.95
C5 C100 1.514(8)
C61 C107 1.361(9)
C61 H61 0.95
C63 C77 1.489(9)
O65 C68 1.309(8)
O65 C120 1.479(11)
C66 C101 1.381(9)
C66 C82 1.392(8)
C66 H66 0.95
C67 H67A 0.99
C67 H67B 0.99
C68 C69 1.514(10)
C69 C75 1.559(8)
C69 C102 1.568(8)
C70 C113 1.514(9)
C70 H70A 0.99
C70 H70B 0.99
C71 C87 1.514(9)
C72 C111 1.372(8)
C72 H72 0.95
C17 C18 1.359(8)
C17 H14 0.95
C75 H75A 0.99
C75 H75B 0.99
C2 H19 0.95
C77 C110 1.389(9)
N78 C103 1.345(8)
N78 C92 1.419(8)
C79 C86 1.506(9)
O80 C94 1.227(7)
C18 H15 0.95
C82 C123 1.387(9)
C82 C94 1.481(9)
C20 C90 1.497(7)
C7 H4 0.95
C86 C96 1.377(9)
C86 C122 1.388(10)
C87 C105 1.532(9)
C89 C97 1.391(8)
C89 H89 0.95
C90 C92 1.404(9)
C91 C110 1.373(10)
C91 H91 0.95
C93 C111 1.383(9)
C93 H93 0.95
C95 C114 1.368(10)
C95 C101 1.385(10)
C95 H95 0.95
C96 H96 0.95
C98 H98 0.95
C99 C112 1.383(9)
C99 H99 0.95
C100 C115 1.403(9)
C101 C102 1.509(9)
C102 H10A 0.99
C102 H10B 0.99
C104 C115 1.388(9)
C104 C106 1.397(10)
C104 H104 0.95
C106 C108 1.379(10)
C106 H106 0.95
C107 H107 0.95
C108 H108 0.95
C12 H9 0.95
C110 H110 0.95
C111 H111 0.95
C112 H112 0.95
C113 H11A 0.98
C113 H11B 0.98
C113 H11C 0.98
C114 C123 1.391(10)
C114 H114 0.95
C115 H115 0.95
C116 C121 1.403(11)
C116 H116 0.95
C117 C118 1.500(11)
C117 H11D 0.99
C117 H11E 0.99
C120 C131 1.628(14)
C120 H12A 0.99
C120 H12B 0.99
C121 C122 1.393(10)
C121 H121 0.95
C123 H123 0.95
C131 H13A 0.98
C131 H13B 0.98
C131 H13C 0.98

loop_
_geom_torsion_atom_site_label_1
_geom_torsion_atom_site_label_2
_geom_torsion_atom_site_label_3
_geom_torsion_atom_site_label_4
_geom_torsion
N2 Pb1 Pb2 O6 -167.2(4)
N1 Pb1 Pb2 O6 100.6(4)
N4 Pb1 Pb2 O6 10.7(4)
N3 Pb1 Pb2 O6 -77.4(4)
N1 Pb1 Pb2 N2 -92.23(19)
N4 Pb1 Pb2 N2 177.9(2)
N3 Pb1 Pb2 N2 89.84(19)
N2 Pb1 Pb2 N1 92.23(19)
N4 Pb1 Pb2 N1 -89.85(19)
N3 Pb1 Pb2 N1 -177.92(19)
N2 Pb1 Pb2 N4 -177.9(2)
N1 Pb1 Pb2 N4 89.85(19)
N3 Pb1 Pb2 N4 -88.08(18)
N2 Pb1 Pb2 N3 -89.84(19)
N1 Pb1 Pb2 N3 177.92(19)
N4 Pb1 Pb2 N3 88.08(18)
N2 Pb2 O6 C105 8.1(9)
N1 Pb2 O6 C105 -119.1(5)
N4 Pb2 O6 C105 171.4(5)
N3 Pb2 O6 C105 102.0(5)
Pb1 Pb2 O6 C105 162.6(5)
N3 C11 C10 C9 -0.5(10)
C12 C11 C10 C9 -175.6(6)
N3 C11 C10 C34 174.4(6)
C12 C11 C10 C34 -0.7(9)
N1 Pb1 N2 C6 -44.2(4)
N4 Pb1 N2 C6 -108.1(4)
N3 Pb1 N2 C6 -171.6(5)
Pb2 Pb1 N2 C6 -106.0(4)
N1 Pb1 N2 C9 172.5(5)
N4 Pb1 N2 C9 108.7(4)
N3 Pb1 N2 C9 45.1(4)
Pb2 Pb1 N2 C9 110.8(5)
N1 Pb1 N2 Pb2 61.72(17)
N4 Pb1 N2 Pb2 -2.1(2)
N3 Pb1 N2 Pb2 -65.66(16)
O6 Pb2 N2 C6 -80.7(7)
N1 Pb2 N2 C6 55.3(4)
N4 Pb2 N2 C6 117.4(4)
N3 Pb2 N2 C6 176.1(4)
Pb1 Pb2 N2 C6 115.6(4)
O6 Pb2 N2 C9 49.3(7)
N1 Pb2 N2 C9 -174.7(4)
N4 Pb2 N2 C9 -112.6(4)
N3 Pb2 N2 C9 -53.9(4)
Pb1 Pb2 N2 C9 -114.4(4)
O6 Pb2 N2 Pb1 163.8(6)
N1 Pb2 N2 Pb1 -60.23(14)
N4 Pb2 N2 Pb1 1.85(18)
N3 Pb2 N2 Pb1 60.57(14)
C6 N2 C9 C10 176.4(6)
Pb1 N2 C9 C10 -35.5(8)
Pb2 N2 C9 C10 42.4(8)
C6 N2 C9 C8 -1.3(7)
Pb1 N2 C9 C8 146.9(4)
Pb2 N2 C9 C8 -135.3(4)
C11 C10 C9 N2 0.9(10)
C34 C10 C9 N2 -174.0(5)
C11 C10 C9 C8 178.2(6)
C34 C10 C9 C8 3.3(9)
N4 C16 C15 C14 9.5(10)
C17 C16 C15 C14 -164.3(6)
N4 C16 C15 C32 -174.9(6)
C17 C16 C15 C32 11.3(9)
C9 N2 C6 C5 -176.7(6)
Pb1 N2 C6 C5 35.1(8)
Pb2 N2 C6 C5 -40.7(8)
C9 N2 C6 C7 1.1(7)
Pb1 N2 C6 C7 -147.0(4)
Pb2 N2 C6 C7 137.2(4)
C10 C11 N3 C14 -176.0(6)
C12 C11 N3 C14 -0.3(7)
C10 C11 N3 Pb1 34.0(8)
C12 C11 N3 Pb1 -150.3(4)
C10 C11 N3 Pb2 -38.4(8)
C12 C11 N3 Pb2 137.3(4)
N2 Pb1 N3 C14 169.6(5)
N1 Pb1 N3 C14 106.6(4)
N4 Pb1 N3 C14 43.1(4)
Pb2 Pb1 N3 C14 108.7(5)
N2 Pb1 N3 C11 -44.6(4)
N1 Pb1 N3 C11 -107.6(4)
N4 Pb1 N3 C11 -171.1(5)
Pb2 Pb1 N3 C11 -105.5(4)
N2 Pb1 N3 Pb2 60.97(15)
N1 Pb1 N3 Pb2 -2.05(19)
N4 Pb1 N3 Pb2 -65.51(16)
O6 Pb2 N3 C14 31.7(5)
N2 Pb2 N3 C14 -175.3(5)
N1 Pb2 N3 C14 -111.5(4)
N4 Pb2 N3 C14 -52.3(4)
Pb1 Pb2 N3 C14 -113.4(4)
O6 Pb2 N3 C11 -101.0(4)
N2 Pb2 N3 C11 52.1(4)
N1 Pb2 N3 C11 115.8(4)
N4 Pb2 N3 C11 175.0(4)
Pb1 Pb2 N3 C11 114.0(4)
O6 Pb2 N3 Pb1 145.1(2)
N2 Pb2 N3 Pb1 -61.85(15)
N1 Pb2 N3 Pb1 1.88(18)
N4 Pb2 N3 Pb1 61.06(15)
C100 C191 N29 C94 173.0(6)
C108 C191 N29 C94 -8.9(10)
C14 C15 C32 C64 69.4(8)
C16 C15 C32 C64 -106.6(7)
C14 C15 C32 C52 -114.5(6)
C16 C15 C32 C52 69.6(7)
C9 C10 C34 C85 -107.0(7)
C11 C10 C34 C85 77.6(7)
C9 C10 C34 C72 69.7(7)
C11 C10 C34 C72 -105.7(7)
N1 C4 C3 C2 -1.0(7)
C5 C4 C3 C2 -176.0(6)
C15 C16 N4 C19 -174.4(6)
C17 C16 N4 C19 0.1(7)
C15 C16 N4 Pb1 19.8(9)
C17 C16 N4 Pb1 -165.7(4)
C15 C16 N4 Pb2 -52.7(7)
C17 C16 N4 Pb2 121.8(5)
N2 Pb1 N4 C16 -99.0(5)
N1 Pb1 N4 C16 -162.7(5)
N3 Pb1 N4 C16 -35.6(5)
Pb2 Pb1 N4 C16 -101.0(5)
N2 Pb1 N4 C19 97.9(5)
N1 Pb1 N4 C19 34.1(4)
N3 Pb1 N4 C19 161.3(5)
Pb2 Pb1 N4 C19 95.9(5)
N2 Pb1 N4 Pb2 2.02(19)
N1 Pb1 N4 Pb2 -61.74(16)
N3 Pb1 N4 Pb2 65.41(16)
O6 Pb2 N4 C16 -55.1(4)
N2 Pb2 N4 C16 117.1(4)
N1 Pb2 N4 C16 -179.3(4)
N3 Pb2 N4 C16 57.2(4)
Pb1 Pb2 N4 C16 119.0(4)
O6 Pb2 N4 C19 64.8(4)
N2 Pb2 N4 C19 -122.9(4)
N1 Pb2 N4 C19 -59.3(4)
N3 Pb2 N4 C19 177.2(4)
Pb1 Pb2 N4 C19 -121.0(4)
O6 Pb2 N4 Pb1 -174.2(2)
N2 Pb2 N4 Pb1 -1.89(18)
N1 Pb2 N4 Pb1 61.70(15)
N3 Pb2 N4 Pb1 -61.80(14)
C16 N4 C19 C20 175.2(6)
Pb1 N4 C19 C20 -19.1(8)
Pb2 N4 C19 C20 51.1(7)
C16 N4 C19 C18 -0.1(7)
Pb1 N4 C19 C18 165.6(4)
Pb2 N4 C19 C18 -124.2(4)
C98 C43 C44 C90 -1.3(9)
C77 C181 C47 C46 -1.0(9)
C77 C181 C47 C75 177.3(5)
C91 C46 C47 C181 2.4(9)
C91 C46 C47 C75 -175.9(6)
C70 O11 C49 O4 -3.5(8)
C70 O11 C49 C69 171.7(5)
C64 C32 C52 C107 -1.5(8)
C15 C32 C52 C107 -177.8(5)
N2 C9 C8 C7 1.0(7)
C10 C9 C8 C7 -176.7(6)
C116 C45 C56 C87 -100.5(8)
C96 C45 C56 C87 82.1(8)
C20 C1 N1 C4 -170.9(6)
C2 C1 N1 C4 1.8(7)
C20 C1 N1 Pb1 36.3(8)
C2 C1 N1 Pb1 -151.0(4)
C20 C1 N1 Pb2 -40.6(8)
C2 C1 N1 Pb2 132.1(5)
C5 C4 N1 C1 174.4(6)
C3 C4 N1 C1 -0.6(7)
C5 C4 N1 Pb1 -32.5(8)
C3 C4 N1 Pb1 152.5(4)
C5 C4 N1 Pb2 42.4(7)
C3 C4 N1 Pb2 -132.5(4)
N2 Pb1 N1 C1 -168.3(5)
N4 Pb1 N1 C1 -42.0(5)
N3 Pb1 N1 C1 -105.4(5)
Pb2 Pb1 N1 C1 -107.6(5)
N2 Pb1 N1 C4 43.4(4)
N4 Pb1 N1 C4 169.7(5)
N3 Pb1 N1 C4 106.3(5)
Pb2 Pb1 N1 C4 104.2(5)
N2 Pb1 N1 Pb2 -60.78(16)
N4 Pb1 N1 Pb2 65.55(16)
N3 Pb1 N1 Pb2 2.1(2)
O6 Pb2 N1 C1 -23.4(5)
N2 Pb2 N1 C1 177.6(4)
N4 Pb2 N1 C1 56.9(4)
N3 Pb2 N1 C1 115.1(4)
Pb1 Pb2 N1 C1 117.0(4)
O6 Pb2 N1 C4 102.9(4)
N2 Pb2 N1 C4 -56.2(4)
N4 Pb2 N1 C4 -176.9(4)
N3 Pb2 N1 C4 -118.7(4)
Pb1 Pb2 N1 C4 -116.8(4)
O6 Pb2 N1 Pb1 -140.3(3)
N2 Pb2 N1 Pb1 60.63(14)
N4 Pb2 N1 Pb1 -60.12(14)
N3 Pb2 N1 Pb1 -1.87(18)
N1 C4 C5 C6 -0.4(10)
C3 C4 C5 C6 173.9(6)
N1 C4 C5 C100 -174.2(6)
C3 C4 C5 C100 0.0(9)
N2 C6 C5 C4 -1.2(10)
C7 C6 C5 C4 -178.8(6)
N2 C6 C5 C100 172.6(6)
C7 C6 C5 C100 -4.9(9)
C64 C54 C61 C107 -0.1(9)
C11 N3 C14 C15 173.0(6)
Pb1 N3 C14 C15 -37.1(8)
Pb2 N3 C14 C15 36.7(8)
C11 N3 C14 C13 -0.4(7)
Pb1 N3 C14 C13 149.5(4)
Pb2 N3 C14 C13 -136.7(4)
C16 C15 C14 N3 0.7(10)
C32 C15 C14 N3 -174.8(6)
C16 C15 C14 C13 173.0(6)
C32 C15 C14 C13 -2.5(9)
C12 C13 C14 N3 1.0(7)
C12 C13 C14 C15 -172.5(6)
C85 N14 C63 O5 6.3(10)
C85 N14 C63 C77 -172.2(5)
C52 C32 C64 C54 1.5(8)
C15 C32 C64 C54 177.6(5)
C52 C32 C64 N23 -176.4(5)
C15 C32 C64 N23 -0.3(8)
C61 C54 C64 C32 -0.7(9)
C61 C54 C64 N23 177.1(5)
C79 N23 C64 C32 -135.0(6)
C79 N23 C64 C54 47.2(9)
C71 O28 C67 C50 -84.6(7)
C120 O65 C68 O30 7.2(12)
C120 O65 C68 C69 -165.4(7)
O30 C68 C69 C49 37.9(9)
O65 C68 C69 C49 -149.4(6)
O30 C68 C69 C75 -83.9(8)
O65 C68 C69 C75 88.9(7)
O30 C68 C69 C102 159.5(6)
O65 C68 C69 C102 -27.7(8)
O4 C49 C69 C68 -153.9(6)
O11 C49 C69 C68 30.8(7)
O4 C49 C69 C75 -34.3(8)
O11 C49 C69 C75 150.4(5)
O4 C49 C69 C102 79.6(7)
O11 C49 C69 C102 -95.7(6)
C49 O11 C70 C113 -161.7(5)
C67 O28 C71 O7 -7.0(9)
C67 O28 C71 C87 178.3(5)
C85 C34 C72 C111 -0.1(9)
C10 C34 C72 C111 -177.0(5)
N4 C16 C17 C18 -0.1(7)
C15 C16 C17 C18 174.6(6)
C181 C47 C75 C69 82.7(8)
C46 C47 C75 C69 -99.0(7)
C68 C69 C75 C47 58.1(7)
C49 C69 C75 C47 -65.1(7)
C102 C69 C75 C47 -179.3(6)
C4 C3 C2 C1 2.0(7)
N1 C1 C2 C3 -2.5(8)
C20 C1 C2 C3 170.4(6)
C47 C181 C77 C110 -1.5(9)
C47 C181 C77 C63 177.0(6)
O5 C63 C77 C110 15.0(9)
N14 C63 C77 C110 -166.4(5)
O5 C63 C77 C181 -163.5(6)
N14 C63 C77 C181 15.1(8)
C64 N23 C79 O22 -21.8(10)
C64 N23 C79 C86 158.6(5)
C16 C17 C18 C19 0.0(7)
N4 C19 C18 C17 0.0(7)
C20 C19 C18 C17 -175.4(6)
C101 C66 C82 C123 2.1(9)
C101 C66 C82 C94 -174.7(6)
N4 C19 C20 C1 -8.6(10)
C18 C19 C20 C1 166.1(6)
N4 C19 C20 C90 178.3(6)
C18 C19 C20 C90 -7.1(9)
N1 C1 C20 C19 -0.9(10)
C2 C1 C20 C19 -172.6(6)
N1 C1 C20 C90 172.2(6)
C2 C1 C20 C90 0.5(9)
C9 C8 C7 C6 -0.3(7)
N2 C6 C7 C8 -0.5(7)
C5 C6 C7 C8 177.4(6)
C93 C59 C85 N14 175.4(6)
C93 C59 C85 C34 -1.4(9)
C63 N14 C85 C59 3.7(10)
C63 N14 C85 C34 -179.5(5)
C72 C34 C85 C59 0.7(8)
C10 C34 C85 C59 177.4(5)
C72 C34 C85 N14 -176.3(5)
C10 C34 C85 N14 0.4(8)
O22 C79 C86 C96 165.4(7)
N23 C79 C86 C96 -15.0(9)
O22 C79 C86 C122 -12.1(10)
N23 C79 C86 C122 167.6(7)
O7 C71 C87 C105 130.8(7)
O28 C71 C87 C105 -54.4(7)
O7 C71 C87 C56 11.1(9)
O28 C71 C87 C56 -174.2(5)
O7 C71 C87 C55 -106.9(7)
O28 C71 C87 C55 67.8(7)
C45 C56 C87 C71 71.9(7)
C45 C56 C87 C105 -50.6(7)
C45 C56 C87 C55 -168.7(5)
C97 C55 C87 C71 -61.3(7)
C97 C55 C87 C105 62.5(7)
C97 C55 C87 C56 179.4(5)
C99 C51 C89 C97 2.8(10)
C103 C51 C89 C97 -179.8(6)
C43 C44 C90 C92 2.0(9)
C43 C44 C90 C20 179.7(5)
C19 C20 C90 C44 -71.1(8)
C1 C20 C90 C44 115.3(6)
C19 C20 C90 C92 106.6(7)
C1 C20 C90 C92 -67.1(8)
C47 C46 C91 C110 -1.3(10)
C98 C57 C92 C90 -0.2(9)
C98 C57 C92 N78 -178.7(6)
C44 C90 C92 C57 -1.2(9)
C20 C90 C92 C57 -178.9(6)
C44 C90 C92 N78 177.4(5)
C20 C90 C92 N78 -0.3(9)
C103 N78 C92 C57 -33.3(11)
C103 N78 C92 C90 148.2(7)
C85 C59 C93 C111 1.4(9)
C191 N29 C94 O80 -1.6(10)
C191 N29 C94 C82 174.5(6)
C123 C82 C94 O80 -1.1(9)
C66 C82 C94 O80 175.8(6)
C123 C82 C94 N29 -177.3(6)
C66 C82 C94 N29 -0.4(9)
C122 C86 C96 C45 -3.9(11)
C79 C86 C96 C45 178.8(6)
C116 C45 C96 C86 3.6(10)
C56 C45 C96 C86 -178.9(6)
C112 C38 C97 C89 2.6(10)
C112 C38 C97 C55 -178.5(6)
C51 C89 C97 C38 -3.9(10)
C51 C89 C97 C55 177.1(6)
C87 C55 C97 C38 99.3(7)
C87 C55 C97 C89 -81.7(8)
C44 C43 C98 C57 -0.2(9)
C92 C57 C98 C43 0.9(9)
C89 C51 C99 C112 -0.4(10)
C103 C51 C99 C112 -177.9(6)
C108 C191 C100 C115 -1.9(9)
N29 C191 C100 C115 176.2(5)
C108 C191 C100 C5 177.6(5)
N29 C191 C100 C5 -4.3(8)
C4 C5 C100 C191 -75.2(8)
C6 C5 C100 C191 110.3(7)
C4 C5 C100 C115 104.3(7)
C6 C5 C100 C115 -70.2(8)
C82 C66 C101 C95 -2.1(9)
C82 C66 C101 C102 177.4(5)
C114 C95 C101 C66 0.2(11)
C114 C95 C101 C102 -179.3(7)
C66 C101 C102 C69 -83.0(8)
C95 C101 C102 C69 96.5(8)
C68 C69 C102 C101 -70.0(8)
C49 C69 C102 C101 55.3(7)
C75 C69 C102 C101 172.7(6)
C92 N78 C103 O39 20.7(12)
C92 N78 C103 C51 -160.1(6)
C89 C51 C103 O39 177.1(7)
C99 C51 C103 O39 -5.4(10)
C89 C51 C103 N78 -2.1(10)
C99 C51 C103 N78 175.4(6)
Pb2 O6 C105 O24 -167.5(5)
Pb2 O6 C105 C87 7.8(9)
C117 O24 C105 O6 -2.4(10)
C117 O24 C105 C87 -178.1(5)
C71 C87 C105 O6 166.1(6)
C56 C87 C105 O6 -73.0(8)
C55 C87 C105 O6 43.8(8)
C71 C87 C105 O24 -18.2(8)
C56 C87 C105 O24 102.8(6)
C55 C87 C105 O24 -140.4(6)
C115 C104 C106 C108 -1.4(12)
C54 C61 C107 C52 0.1(10)
C32 C52 C107 C61 0.8(9)
C104 C106 C108 C191 0.8(11)
C100 C191 C108 C106 0.9(9)
N29 C191 C108 C106 -177.1(6)
C14 C13 C12 C11 -1.1(7)
N3 C11 C12 C13 0.9(7)
C10 C11 C12 C13 176.7(6)
C46 C91 C110 C77 -1.2(10)
C181 C77 C110 C91 2.6(9)
C63 C77 C110 C91 -176.0(6)
C34 C72 C111 C93 0.2(9)
C59 C93 C111 C72 -0.8(9)
C51 C99 C112 C38 -0.9(11)
C97 C38 C112 C99 -0.2(11)
C101 C95 C114 C123 1.6(12)
C106 C104 C115 C100 0.4(11)
C191 C100 C115 C104 1.2(10)
C5 C100 C115 C104 -178.3(6)
C96 C45 C116 C121 -0.5(12)
C56 C45 C116 C121 -177.9(8)
C105 O24 C117 C118 -78.1(9)
C68 O65 C120 C131 168.9(8)
C45 C116 C121 C122 -2.4(15)
C96 C86 C122 C121 1.0(12)
C79 C86 C122 C121 178.5(8)
C116 C121 C122 C86 2.1(15)
C66 C82 C123 C114 -0.3(10)
C94 C82 C123 C114 176.8(6)
C95 C114 C123 C82 -1.5(12)
